data_7056943
loop_
_publ_author_name
'Erb, William'
'Levanen, Gael'
'Roisnel, Thierry'
'Dorcet, Vincent'

_publ_section_title
;
 Application of the Curtius rearrangement to the synthesis of
 1&#x2032;-aminoferrocene-1-carboxylic acid derivatives
;
_journal_issue 5
_journal_name_full 'New Journal of Chemistry'
_journal_page_first 3808
_journal_paper_doi 10.1039/C7NJ05020H
_journal_volume 42
_journal_year 2018
_chemical_compound_source 'synthesis as described'
_chemical_formula_moiety 'C19 H17 Fe N O4, H2 O'
_chemical_formula_sum 'C19 H19 Fe N O5'
_chemical_formula_weight 397.20
_space_group_crystal_system monoclinic
_space_group_IT_number 14
_space_group_name_Hall '-P 2ybc'
_space_group_name_H-M_alt 'P 1 21/c 1'
_symmetry_space_group_name_Hall '-P 2ybc'
_symmetry_space_group_name_H-M 'P 1 21/c 1'
_atom_sites_solution_hydrogens mixed
_audit_update_record
;
2017-11-05 deposited with the CCDC.
2018-01-29 downloaded from the CCDC.
;
_cell_angle_alpha 90
_cell_angle_beta 114.161(2)
_cell_angle_gamma 90
_cell_formula_units_Z 4
_cell_length_a 14.4756(6)
_cell_length_b 7.4476(3)
_cell_length_c 17.2948(8)
_cell_measurement_reflns_used 7956
_cell_measurement_temperature 150
_cell_measurement_theta_max 27.52
_cell_measurement_theta_min 3.02
_cell_measurement_wavelength 0.71073
_cell_volume 1701.19(13)
_computing_cell_refinement 'APEX3 (Bruker, 2015); SAINT (Bruker, 2014)'
_computing_data_collection 'SAINT (Bruker, 2014)'
_computing_data_reduction 'SAINT (Bruker, 2014)'
_computing_molecular_graphics 'SXGRAPH (Farrugia, 1999), Mercury (CSD, 2016)'
_computing_publication_material 'CRYSCALC (T. Roisnel, local program, 2017)'
_computing_structure_refinement 'SHELXL-2016/6 (Sheldrick, 2016)'
_computing_structure_solution 'SHELXT (Sheldrick, 2015)'
_diffrn_ambient_temperature 150
_diffrn_detector '(CMOS) PHOTON 100'
_diffrn_measured_fraction_theta_full 0.997
_diffrn_measured_fraction_theta_max 0.992
_diffrn_measurement_device_type 'D8 VENTURE Bruker AXS'
_diffrn_measurement_method 'rotation images'
_diffrn_radiation_monochromator 'multilayer monochromator'
_diffrn_radiation_probe x-ray
_diffrn_radiation_source 'Incoatec microfocus sealed tube'
_diffrn_radiation_type MoK\a
_diffrn_radiation_wavelength 0.71073
_diffrn_reflns_av_R_equivalents 0.0260
_diffrn_reflns_av_unetI/netI 0.0323
_diffrn_reflns_limit_h_max 18
_diffrn_reflns_limit_h_min -18
_diffrn_reflns_limit_k_max 9
_diffrn_reflns_limit_k_min -9
_diffrn_reflns_limit_l_max 21
_diffrn_reflns_limit_l_min -22
_diffrn_reflns_number 10825
_diffrn_reflns_theta_full 25.242
_diffrn_reflns_theta_max 27.477
_diffrn_reflns_theta_min 3.024
_exptl_absorpt_coefficient_mu 0.918
_exptl_absorpt_correction_T_max 0.938
_exptl_absorpt_correction_T_min 0.822
_exptl_absorpt_correction_type multi-scan
_exptl_absorpt_process_details
;
  [Sheldrick, G.M. (2014). SADABS Bruker AXS Inc., Madison, Wisconsin, USA]
;
_exptl_crystal_colour yellow
_exptl_crystal_density_diffrn 1.551
_exptl_crystal_description block
_exptl_crystal_F_000 824
_exptl_crystal_size_max 0.360
_exptl_crystal_size_mid 0.170
_exptl_crystal_size_min 0.060
_refine_diff_density_max 0.369
_refine_diff_density_min -0.451
_refine_diff_density_rms 0.063
_refine_ls_extinction_method none
_refine_ls_goodness_of_fit_ref 1.037
_refine_ls_hydrogen_treatment mixed
_refine_ls_matrix_type full
_refine_ls_number_parameters 247
_refine_ls_number_reflns 3871
_refine_ls_number_restraints 0
_refine_ls_restrained_S_all 1.037
_refine_ls_R_factor_all 0.0390
_refine_ls_R_factor_gt 0.0289
_refine_ls_shift/su_max 0.001
_refine_ls_shift/su_mean 0.000
_refine_ls_structure_factor_coef Fsqd
_refine_ls_weighting_details 'w=1/[\s^2^(Fo^2^)+(0.0253P)^2^+1.4293P] where P=(Fo^2^+2Fc^2^)/3'
_refine_ls_weighting_scheme calc
_refine_ls_wR_factor_gt 0.0680
_refine_ls_wR_factor_ref 0.0729
_reflns_Friedel_coverage 0.000
_reflns_number_gt 3261
_reflns_number_total 3871
_reflns_threshold_expression >2sigma(I)
_cod_data_source_file c7nj05020h2.cif
_cod_data_source_block GL031
_cod_depositor_comments 'Adding full bibliography for 7056941--7056946.cif.'
_cod_database_code 7056943

loop_
_space_group_symop_operation_xyz
'x, y, z'
'-x, y+1/2, -z+1/2'
'-x, -y, -z'
'x, -y-1/2, z-1/2'

loop_
_atom_site_label
_atom_site_type_symbol
_atom_site_fract_x
_atom_site_fract_y
_atom_site_fract_z
_atom_site_U_iso_or_equiv
_atom_site_adp_type
_atom_site_occupancy
_atom_site_site_symmetry_order
_atom_site_calc_flag
_atom_site_refinement_flags_posn
_atom_site_refinement_flags_adp
Fe1 Fe 0.80188(2) 0.84566(3) 0.41002(2) 0.01350(8) Uani 1 1 d . .
C1 C 0.78489(13) 0.7088(2) 0.30357(12) 0.0182(4) Uani 1 1 d . .
H1 H 0.745707 0.746771 0.247082 0.022 Uiso 1 1 calc R U
C2 C 0.88937(13) 0.7448(2) 0.35173(12) 0.0212(4) Uani 1 1 d . .
H2 H 0.932401 0.810798 0.332843 0.025 Uiso 1 1 calc R U
C3 C 0.91836(13) 0.6651(2) 0.43302(12) 0.0216(4) Uani 1 1 d . .
H3 H 0.984187 0.669025 0.477652 0.026 Uiso 1 1 calc R U
C4 C 0.83273(13) 0.5789(2) 0.43647(12) 0.0190(4) Uani 1 1 d . .
H4 H 0.830951 0.515656 0.483555 0.023 Uiso 1 1 calc R U
C5 C 0.74924(12) 0.6045(2) 0.35584(11) 0.0160(3) Uani 1 1 d . .
C6 C 0.64448(12) 0.5477(2) 0.33293(11) 0.0155(3) Uani 1 1 d . .
O7 O 0.57602(9) 0.57269(18) 0.26238(8) 0.0225(3) Uani 1 1 d . .
O8 O 0.62944(9) 0.46831(18) 0.39479(8) 0.0205(3) Uani 1 1 d . .
H8 H 0.5694(17) 0.431(3) 0.3779(14) 0.025 Uiso 1 1 d . U
C11 C 0.76240(13) 0.9572(2) 0.50120(12) 0.0191(4) Uani 1 1 d . .
H11 H 0.758698 0.895745 0.547969 0.023 Uiso 1 1 calc R U
C12 C 0.84973(14) 1.0434(3) 0.49936(12) 0.0231(4) Uani 1 1 d . .
H12 H 0.914415 1.050921 0.545325 0.028 Uiso 1 1 calc R U
C13 C 0.82325(14) 1.1159(2) 0.41714(13) 0.0231(4) Uani 1 1 d . .
H13 H 0.867241 1.179986 0.398643 0.028 Uiso 1 1 calc R U
C14 C 0.71955(13) 1.0761(2) 0.36709(12) 0.0198(4) Uani 1 1 d . .
H14 H 0.682260 1.107331 0.309306 0.024 Uiso 1 1 calc R U
C15 C 0.68200(12) 0.9809(2) 0.41974(11) 0.0162(3) Uani 1 1 d . .
N16 N 0.58086(11) 0.9239(2) 0.39114(10) 0.0173(3) Uani 1 1 d . .
H16 H 0.5441(16) 0.943(3) 0.3424(14) 0.021 Uiso 1 1 d . U
C17 C 0.54034(12) 0.8388(2) 0.43870(11) 0.0163(3) Uani 1 1 d . .
O18 O 0.58442(9) 0.80478(19) 0.51408(8) 0.0236(3) Uani 1 1 d . .
O19 O 0.44331(9) 0.79650(18) 0.39096(8) 0.0202(3) Uani 1 1 d . .
C20 C 0.38993(12) 0.7116(3) 0.43579(11) 0.0182(4) Uani 1 1 d . .
H20A H 0.393130 0.788116 0.483615 0.022 Uiso 1 1 calc R U
H20B H 0.421306 0.594219 0.458771 0.022 Uiso 1 1 calc R U
C21 C 0.28168(12) 0.6854(2) 0.37440(11) 0.0161(3) Uani 1 1 d . .
C22 C 0.23150(13) 0.8118(2) 0.31241(12) 0.0213(4) Uani 1 1 d . .
H22 H 0.266753 0.914557 0.306197 0.026 Uiso 1 1 calc R U
C23 C 0.12953(14) 0.7885(3) 0.25922(12) 0.0244(4) Uani 1 1 d . .
H23 H 0.095725 0.874343 0.216275 0.029 Uiso 1 1 calc R U
C24 C 0.07755(13) 0.6406(3) 0.26889(13) 0.0258(4) Uani 1 1 d . .
H24 H 0.007872 0.625452 0.233061 0.031 Uiso 1 1 calc R U
C25 C 0.12729(14) 0.5144(3) 0.33097(13) 0.0273(4) Uani 1 1 d . .
H25 H 0.091469 0.413182 0.337913 0.033 Uiso 1 1 calc R U
C26 C 0.22942(13) 0.5356(3) 0.38310(12) 0.0223(4) Uani 1 1 d . .
H26 H 0.263593 0.447448 0.424756 0.027 Uiso 1 1 calc R U
OW1 O 0.44907(10) 0.34207(19) 0.35235(9) 0.0218(3) Uani 1 1 d . .
HW1A H 0.4367(16) 0.259(3) 0.3153(15) 0.026 Uiso 1 1 d . U
HW1B H 0.4423(16) 0.298(3) 0.3926(16) 0.026 Uiso 1 1 d . U

loop_
_atom_site_aniso_label
_atom_site_aniso_U_11
_atom_site_aniso_U_22
_atom_site_aniso_U_33
_atom_site_aniso_U_23
_atom_site_aniso_U_13
_atom_site_aniso_U_12
Fe1 0.01211(12) 0.01340(13) 0.01441(13) -0.00104(10) 0.00483(9) -0.00154(9)
C1 0.0198(8) 0.0187(9) 0.0183(9) -0.0045(7) 0.0101(7) -0.0014(7)
C2 0.0186(8) 0.0208(9) 0.0286(10) -0.0026(8) 0.0141(8) -0.0012(7)
C3 0.0146(8) 0.0195(9) 0.0279(10) -0.0011(8) 0.0061(7) 0.0017(7)
C4 0.0174(8) 0.0145(8) 0.0229(9) 0.0019(7) 0.0060(7) 0.0017(6)
C5 0.0163(8) 0.0130(8) 0.0194(9) -0.0024(7) 0.0081(7) -0.0003(6)
C6 0.0190(8) 0.0114(8) 0.0167(8) -0.0039(7) 0.0079(7) -0.0010(6)
O7 0.0197(6) 0.0296(7) 0.0144(6) -0.0004(6) 0.0030(5) -0.0068(5)
O8 0.0165(6) 0.0253(7) 0.0177(6) 0.0031(5) 0.0050(5) -0.0058(5)
C11 0.0209(8) 0.0206(9) 0.0175(9) -0.0047(7) 0.0094(7) -0.0031(7)
C12 0.0226(9) 0.0224(10) 0.0234(10) -0.0094(8) 0.0087(8) -0.0082(7)
C13 0.0276(9) 0.0139(9) 0.0327(11) -0.0043(8) 0.0174(9) -0.0061(7)
C14 0.0237(9) 0.0138(8) 0.0242(10) 0.0016(7) 0.0121(8) 0.0022(7)
C15 0.0177(8) 0.0133(8) 0.0185(9) -0.0015(7) 0.0083(7) 0.0012(6)
N16 0.0145(7) 0.0219(8) 0.0146(7) 0.0029(6) 0.0050(6) 0.0020(6)
C17 0.0154(7) 0.0161(8) 0.0177(8) -0.0014(7) 0.0070(7) 0.0025(6)
O18 0.0182(6) 0.0346(8) 0.0169(6) 0.0033(6) 0.0059(5) -0.0039(5)
O19 0.0146(6) 0.0287(7) 0.0168(6) 0.0018(5) 0.0061(5) -0.0030(5)
C20 0.0165(8) 0.0224(9) 0.0158(8) 0.0008(7) 0.0067(7) -0.0007(7)
C21 0.0150(7) 0.0193(9) 0.0147(8) -0.0020(7) 0.0067(6) 0.0017(6)
C22 0.0207(8) 0.0215(9) 0.0230(9) 0.0022(8) 0.0102(7) 0.0011(7)
C23 0.0204(9) 0.0318(11) 0.0193(9) 0.0049(8) 0.0064(7) 0.0076(8)
C24 0.0154(8) 0.0351(11) 0.0244(10) -0.0046(9) 0.0057(7) 0.0004(8)
C25 0.0215(9) 0.0285(11) 0.0308(11) -0.0008(9) 0.0096(8) -0.0065(8)
C26 0.0202(8) 0.0225(10) 0.0219(9) 0.0027(8) 0.0064(7) 0.0002(7)
OW1 0.0225(6) 0.0254(7) 0.0182(7) -0.0023(6) 0.0091(5) -0.0056(5)

loop_
_atom_type_symbol
_atom_type_description
_atom_type_scat_dispersion_real
_atom_type_scat_dispersion_imag
_atom_type_scat_source
C C 0.0033 0.0016 'International Tables Vol C Tables 4.2.6.8 and 6.1.1.4'
H H 0.0000 0.0000 'International Tables Vol C Tables 4.2.6.8 and 6.1.1.4'
Fe Fe 0.3463 0.8444 'International Tables Vol C Tables 4.2.6.8 and 6.1.1.4'
N N 0.0061 0.0033 'International Tables Vol C Tables 4.2.6.8 and 6.1.1.4'
O O 0.0106 0.0060 'International Tables Vol C Tables 4.2.6.8 and 6.1.1.4'

loop_
_geom_angle_atom_site_label_1
_geom_angle_atom_site_label_2
_geom_angle_atom_site_label_3
_geom_angle
C5 Fe1 C1 41.56(7)
C5 Fe1 C13 157.76(8)
C1 Fe1 C13 120.75(8)
C5 Fe1 C12 159.69(8)
C1 Fe1 C12 158.03(7)
C13 Fe1 C12 40.79(8)
C5 Fe1 C4 41.29(7)
C1 Fe1 C4 69.48(7)
C13 Fe1 C4 159.06(8)
C12 Fe1 C4 123.80(8)
C5 Fe1 C14 121.53(7)
C1 Fe1 C14 104.81(8)
C13 Fe1 C14 40.84(7)
C12 Fe1 C14 68.66(8)
C4 Fe1 C14 159.41(7)
C5 Fe1 C2 68.89(7)
C1 Fe1 C2 40.73(7)
C13 Fe1 C2 106.39(7)
C12 Fe1 C2 123.27(7)
C4 Fe1 C2 68.49(7)
C14 Fe1 C2 120.80(7)
C5 Fe1 C11 122.85(7)
C1 Fe1 C11 158.24(7)
C13 Fe1 C11 68.72(7)
C12 Fe1 C11 40.82(7)
C4 Fe1 C11 108.91(7)
C14 Fe1 C11 68.69(7)
C2 Fe1 C11 160.43(7)
C5 Fe1 C3 68.55(7)
C1 Fe1 C3 68.52(7)
C13 Fe1 C3 122.77(7)
C12 Fe1 C3 109.09(8)
C4 Fe1 C3 40.39(7)
C14 Fe1 C3 157.54(7)
C2 Fe1 C3 40.38(7)
C11 Fe1 C3 125.18(8)
C5 Fe1 C15 107.45(7)
C1 Fe1 C15 121.55(7)
C13 Fe1 C15 68.00(7)
C12 Fe1 C15 67.88(7)
C4 Fe1 C15 124.56(7)
C14 Fe1 C15 40.49(7)
C2 Fe1 C15 157.15(7)
C11 Fe1 C15 40.33(7)
C3 Fe1 C15 161.15(7)
C2 C1 C5 107.64(16)
C2 C1 Fe1 70.67(10)
C5 C1 Fe1 69.06(10)
C2 C1 H1 126.2
C5 C1 H1 126.2
Fe1 C1 H1 125.7
C1 C2 C3 108.24(15)
C1 C2 Fe1 68.61(10)
C3 C2 Fe1 70.09(10)
C1 C2 H2 125.9
C3 C2 H2 125.9
Fe1 C2 H2 127.0
C4 C3 C2 108.74(16)
C4 C3 Fe1 69.16(10)
C2 C3 Fe1 69.54(10)
C4 C3 H3 125.6
C2 C3 H3 125.6
Fe1 C3 H3 127.3
C3 C4 C5 107.55(16)
C3 C4 Fe1 70.46(10)
C5 C4 Fe1 68.54(10)
C3 C4 H4 126.2
C5 C4 H4 126.2
Fe1 C4 H4 126.3
C4 C5 C1 107.84(15)
C4 C5 C6 126.25(16)
C1 C5 C6 125.74(16)
C4 C5 Fe1 70.17(10)
C1 C5 Fe1 69.38(10)
C6 C5 Fe1 122.22(12)
O7 C6 O8 122.65(15)
O7 C6 C5 123.31(16)
O8 C6 C5 114.04(15)
C6 O8 H8 110.9(15)
C15 C11 C12 107.13(16)
C15 C11 Fe1 70.30(10)
C12 C11 Fe1 68.85(10)
C15 C11 H11 126.4
C12 C11 H11 126.4
Fe1 C11 H11 126.0
C13 C12 C11 108.32(16)
C13 C12 Fe1 69.32(11)
C11 C12 Fe1 70.33(10)
C13 C12 H12 125.8
C11 C12 H12 125.8
Fe1 C12 H12 126.1
C12 C13 C14 108.38(16)
C12 C13 Fe1 69.89(11)
C14 C13 Fe1 70.17(10)
C12 C13 H13 125.8
C14 C13 H13 125.8
Fe1 C13 H13 125.7
C13 C14 C15 107.33(17)
C13 C14 Fe1 68.99(10)
C15 C14 Fe1 70.66(10)
C13 C14 H14 126.3
C15 C14 H14 126.3
Fe1 C14 H14 125.6
N16 C15 C11 128.49(16)
N16 C15 C14 122.69(16)
C11 C15 C14 108.82(15)
N16 C15 Fe1 127.65(12)
C11 C15 Fe1 69.37(9)
C14 C15 Fe1 68.85(9)
C17 N16 C15 125.32(16)
C17 N16 H16 117.1(15)
C15 N16 H16 117.6(15)
O18 C17 O19 124.46(16)
O18 C17 N16 125.54(16)
O19 C17 N16 109.99(15)
C17 O19 C20 115.28(13)
O19 C20 C21 108.03(14)
O19 C20 H20A 110.1
C21 C20 H20A 110.1
O19 C20 H20B 110.1
C21 C20 H20B 110.1
H20A C20 H20B 108.4
C22 C21 C26 119.48(16)
C22 C21 C20 121.50(16)
C26 C21 C20 118.93(16)
C21 C22 C23 120.22(17)
C21 C22 H22 119.9
C23 C22 H22 119.9
C24 C23 C22 120.08(18)
C24 C23 H23 120.0
C22 C23 H23 120.0
C23 C24 C25 119.88(17)
C23 C24 H24 120.1
C25 C24 H24 120.1
C24 C25 C26 120.19(18)
C24 C25 H25 119.9
C26 C25 H25 119.9
C25 C26 C21 120.14(18)
C25 C26 H26 119.9
C21 C26 H26 119.9
HW1A OW1 HW1B 107(2)

loop_
_geom_bond_atom_site_label_1
_geom_bond_atom_site_label_2
_geom_bond_distance
Fe1 C5 2.0250(17)
Fe1 C1 2.0293(18)
Fe1 C13 2.0323(18)
Fe1 C12 2.0398(18)
Fe1 C4 2.0468(18)
Fe1 C14 2.0479(18)
Fe1 C2 2.0566(17)
Fe1 C11 2.0595(17)
Fe1 C3 2.0639(17)
Fe1 C15 2.0718(16)
C1 C2 1.422(2)
C1 C5 1.438(2)
C1 H1 0.9500
C2 C3 1.422(3)
C2 H2 0.9500
C3 C4 1.419(2)
C3 H3 0.9500
C4 C5 1.436(2)
C4 H4 0.9500
C5 C6 1.464(2)
C6 O7 1.231(2)
C6 O8 1.316(2)
O8 H8 0.84(2)
C11 C15 1.424(2)
C11 C12 1.430(2)
C11 H11 0.9500
C12 C13 1.419(3)
C12 H12 0.9500
C13 C14 1.424(3)
C13 H13 0.9500
C14 C15 1.426(2)
C14 H14 0.9500
C15 N16 1.406(2)
N16 C17 1.348(2)
N16 H16 0.80(2)
C17 O18 1.221(2)
C17 O19 1.343(2)
O19 C20 1.445(2)
C20 C21 1.503(2)
C20 H20A 0.9900
C20 H20B 0.9900
C21 C22 1.388(2)
C21 C26 1.390(2)
C22 C23 1.394(3)
C22 H22 0.9500
C23 C24 1.382(3)
C23 H23 0.9500
C24 C25 1.386(3)
C24 H24 0.9500
C25 C26 1.390(3)
C25 H25 0.9500
C26 H26 0.9500
OW1 HW1A 0.86(2)
OW1 HW1B 0.81(2)

loop_
_geom_hbond_atom_site_label_D
_geom_hbond_atom_site_label_H
_geom_hbond_atom_site_label_A
_geom_hbond_distance_DH
_geom_hbond_distance_HA
_geom_hbond_distance_DA
_geom_hbond_angle_DHA
_geom_hbond_site_symmetry_A
O8 H8 OW1 0.84(2) 1.74(2) 2.5828(18) 174(2) .
N16 H16 O7 0.80(2) 2.16(2) 2.916(2) 157(2) 2_655
OW1 HW1A O7 0.86(2) 1.89(2) 2.7394(19) 174(2) 2_645
OW1 HW1B O18 0.81(2) 1.96(3) 2.7720(19) 176(2) 3_666

loop_
_geom_torsion_atom_site_label_1
_geom_torsion_atom_site_label_2
_geom_torsion_atom_site_label_3
_geom_torsion_atom_site_label_4
_geom_torsion
C5 C1 C2 C3 -0.4(2)
Fe1 C1 C2 C3 59.05(13)
C5 C1 C2 Fe1 -59.40(12)
C1 C2 C3 C4 0.0(2)
Fe1 C2 C3 C4 58.16(13)
C1 C2 C3 Fe1 -58.14(12)
C2 C3 C4 C5 0.3(2)
Fe1 C3 C4 C5 58.70(12)
C2 C3 C4 Fe1 -58.39(13)
C3 C4 C5 C1 -0.5(2)
Fe1 C4 C5 C1 59.38(12)
C3 C4 C5 C6 -175.91(16)
Fe1 C4 C5 C6 -116.00(17)
C3 C4 C5 Fe1 -59.91(12)
C2 C1 C5 C4 0.5(2)
Fe1 C1 C5 C4 -59.88(12)
C2 C1 C5 C6 175.96(16)
Fe1 C1 C5 C6 115.54(17)
C2 C1 C5 Fe1 60.42(12)
C4 C5 C6 O7 -179.62(17)
C1 C5 C6 O7 5.8(3)
Fe1 C5 C6 O7 92.40(19)
C4 C5 C6 O8 0.9(3)
C1 C5 C6 O8 -173.73(16)
Fe1 C5 C6 O8 -87.13(17)
C15 C11 C12 C13 -1.1(2)
Fe1 C11 C12 C13 59.10(13)
C15 C11 C12 Fe1 -60.18(12)
C11 C12 C13 C14 0.1(2)
Fe1 C12 C13 C14 59.85(13)
C11 C12 C13 Fe1 -59.73(13)
C12 C13 C14 C15 0.9(2)
Fe1 C13 C14 C15 60.56(12)
C12 C13 C14 Fe1 -59.67(13)
C12 C11 C15 N16 -178.44(17)
Fe1 C11 C15 N16 122.31(18)
C12 C11 C15 C14 1.6(2)
Fe1 C11 C15 C14 -57.62(12)
C12 C11 C15 Fe1 59.25(12)
C13 C14 C15 N16 178.50(16)
Fe1 C14 C15 N16 -122.00(16)
C13 C14 C15 C11 -1.6(2)
Fe1 C14 C15 C11 57.93(12)
C13 C14 C15 Fe1 -59.50(12)
C11 C15 N16 C17 2.4(3)
C14 C15 N16 C17 -177.70(17)
Fe1 C15 N16 C17 95.0(2)
C15 N16 C17 O18 2.9(3)
C15 N16 C17 O19 -177.34(15)
O18 C17 O19 C20 2.5(2)
N16 C17 O19 C20 -177.32(14)
C17 O19 C20 C21 176.26(14)
O19 C20 C21 C22 -37.0(2)
O19 C20 C21 C26 146.45(16)
C26 C21 C22 C23 -0.1(3)
C20 C21 C22 C23 -176.62(16)
C21 C22 C23 C24 1.0(3)
C22 C23 C24 C25 -0.7(3)
C23 C24 C25 C26 -0.5(3)
C24 C25 C26 C21 1.4(3)
C22 C21 C26 C25 -1.1(3)
C20 C21 C26 C25 175.53(17)
